data_7157163
loop_
_publ_author_name
'Gong, Ying'
'Xu, Sheng-Wen'
'Liu, Xiong-Wei'
'Li, Zheng'
'Liu, Xiong-Li'
'Yao, Zhen'
'Zhou, Ying'

_publ_section_title
;
 Thermal-mediated [1,3]-hydrogen transfer as the key step: access to
 oxindole-chromone hybrid collection with structural diversity
;
_journal_name_full 'Organic &amp; Biomolecular Chemistry'
_journal_paper_doi 10.1039/C9OB02193K
_journal_year 2019
_chemical_formula_moiety 'C24 H17 N O4, H2 O'
_chemical_formula_sum 'C24 H19 N O5'
_chemical_formula_weight 401.40
_space_group_crystal_system monoclinic
_space_group_IT_number 15
_space_group_name_Hall '-C 2yc'
_space_group_name_H-M_alt 'C 1 2/c 1'
_symmetry_space_group_name_Hall '-C 2yc'
_symmetry_space_group_name_H-M 'C 1 2/c 1'
_atom_sites_solution_hydrogens mixed
_atom_sites_solution_primary direct
_audit_block_doi 10.5517/ccdc.csd.cc1zwg6j
_audit_creation_date 2017-11-11
_audit_creation_method
;
Olex2 1.2
(compiled 2017.08.10 svn.r3458 for OlexSys, GUI svn.r5381)
;
_audit_update_record
;
2018-05-16 deposited with the CCDC.    2019-10-24 downloaded from the CCDC.
;
_cell_angle_alpha 90
_cell_angle_beta 103.671(7)
_cell_angle_gamma 90
_cell_formula_units_Z 8
_cell_length_a 28.3770(19)
_cell_length_b 7.1579(5)
_cell_length_c 19.4046(16)
_cell_measurement_reflns_used 3940
_cell_measurement_temperature 99.99(10)
_cell_measurement_theta_max 28.4780
_cell_measurement_theta_min 3.0660
_cell_volume 3829.8(5)
_computing_cell_refinement 'CrysAlisPro 1.171.38.43f (Rigaku OD, 2015)'
_computing_data_collection 'CrysAlisPro 1.171.38.43f (Rigaku OD, 2015)'
_computing_data_reduction 'CrysAlisPro 1.171.38.43f (Rigaku OD, 2015)'
_computing_molecular_graphics 'Olex2 (Dolomanov et al., 2009)'
_computing_publication_material 'Olex2 (Dolomanov et al., 2009)'
_computing_structure_refinement 'ShelXL (Sheldrick, 2015)'
_computing_structure_solution 'ShelXT (Sheldrick, 2015)'
_diffrn_ambient_environment N~2~
_diffrn_ambient_temperature 99.99(10)
_diffrn_detector 'CCD plate'
_diffrn_detector_area_resol_mean 5.2684
_diffrn_detector_type AtlasS2
_diffrn_measured_fraction_theta_full 1.000
_diffrn_measured_fraction_theta_max 0.844
_diffrn_measurement_details
;
List of Runs (angles in degrees, time in seconds):

  # Type    Start    End  Width  t~exp~   \w     \q     \k     \f   Frames
#--------------------------------------------------------------------------
  1  \w     71.00  97.00   1.00   12.00    --   11.74-178.00 150.00   26
  2  \w    -68.00  17.00   1.00   12.00    --   11.74 -19.00 120.00   85
  3  \w    -53.00  37.00   1.00   12.00    --   11.74 -19.00   0.00   90
;
_diffrn_measurement_device 'four-circle diffractometer'
_diffrn_measurement_device_type 'SuperNova, Dual, Cu at zero, AtlasS2'
_diffrn_measurement_method '\w scans'
_diffrn_orient_matrix_type 'CrysAlisPro convention (1999,Acta A55,543-557)'
_diffrn_orient_matrix_UB_11 0.0206666000
_diffrn_orient_matrix_UB_12 -0.0532082000
_diffrn_orient_matrix_UB_13 0.0165983000
_diffrn_orient_matrix_UB_21 0.0015421000
_diffrn_orient_matrix_UB_22 0.0499845000
_diffrn_orient_matrix_UB_23 0.0320261000
_diffrn_orient_matrix_UB_31 -0.0152430000
_diffrn_orient_matrix_UB_32 -0.0669709000
_diffrn_orient_matrix_UB_33 0.0107225000
_diffrn_radiation_monochromator mirror
_diffrn_radiation_probe x-ray
_diffrn_radiation_type MoK\a
_diffrn_radiation_wavelength 0.71073
_diffrn_reflns_av_R_equivalents 0.0319
_diffrn_reflns_av_unetI/netI 0.0523
_diffrn_reflns_Laue_measured_fraction_full 1.000
_diffrn_reflns_Laue_measured_fraction_max 0.844
_diffrn_reflns_limit_h_max 37
_diffrn_reflns_limit_h_min -38
_diffrn_reflns_limit_k_max 9
_diffrn_reflns_limit_k_min -9
_diffrn_reflns_limit_l_max 25
_diffrn_reflns_limit_l_min -16
_diffrn_reflns_number 10036
_diffrn_reflns_point_group_measured_fraction_full 1.000
_diffrn_reflns_point_group_measured_fraction_max 0.844
_diffrn_reflns_theta_full 25.242
_diffrn_reflns_theta_max 29.564
_diffrn_reflns_theta_min 2.160
_diffrn_source 'micro-focus sealed X-ray tube'
_diffrn_source_type 'SuperNova (Mo) X-ray Source'
_exptl_absorpt_coefficient_mu 0.098
_exptl_absorpt_correction_T_max 1.00000
_exptl_absorpt_correction_T_min 0.81393
_exptl_absorpt_correction_type multi-scan
_exptl_absorpt_process_details
;
CrysAlisPro 1.171.38.43f (Rigaku Oxford Diffraction, 2015)
Empirical absorption correction using spherical harmonics,
 implemented in SCALE3 ABSPACK scaling algorithm.
;
_exptl_crystal_colour black
_exptl_crystal_colour_primary black
_exptl_crystal_density_diffrn 1.392
_exptl_crystal_description block
_exptl_crystal_F_000 1680
_exptl_crystal_size_max 0.18
_exptl_crystal_size_mid 0.15
_exptl_crystal_size_min 0.13
_refine_diff_density_max 0.278
_refine_diff_density_min -0.249
_refine_diff_density_rms 0.051
_refine_ls_extinction_method none
_refine_ls_goodness_of_fit_ref 1.065
_refine_ls_hydrogen_treatment constr
_refine_ls_matrix_type full
_refine_ls_number_parameters 275
_refine_ls_number_reflns 4532
_refine_ls_number_restraints 0
_refine_ls_restrained_S_all 1.065
_refine_ls_R_factor_all 0.0734
_refine_ls_R_factor_gt 0.0515
_refine_ls_shift/su_max 0.001
_refine_ls_shift/su_mean 0.000
_refine_ls_structure_factor_coef Fsqd
_refine_ls_weighting_details 'w=1/[\s^2^(Fo^2^)+(0.0344P)^2^+3.3272P] where P=(Fo^2^+2Fc^2^)/3'
_refine_ls_weighting_scheme calc
_refine_ls_wR_factor_gt 0.1031
_refine_ls_wR_factor_ref 0.1135
_reflns_Friedel_coverage 0.000
_reflns_number_gt 3446
_reflns_number_total 4532
_reflns_threshold_expression 'I > 2\s(I)'
_cod_data_source_file c9ob02193k2.cif
_cod_data_source_block my24_2
_cod_database_code 7157163
_shelx_shelxl_version_number 2017/1
_shelx_space_group_comment
;
The symmetry employed for this shelxl refinement is uniquely defined
by the following loop, which should always be used as a source of
symmetry information in preference to the above space-group names.
They are only intended as comments.
;
_reflns_odcompleteness_completeness 99.93
_reflns_odcompleteness_iscentric 1
_reflns_odcompleteness_theta 26.32
_olex2_refinement_description
;
1. Fixed Uiso
 At 1.2 times of:
  All C(H) groups, All C(H,H) groups
 At 1.5 times of:
  All O(H) groups, All O(H,H) groups
2.a Free rotating group:
 O1W(H1WA,H1WB)
2.b Secondary CH2 refined with riding coordinates:
 C00H(H00A,H00B)
2.c Aromatic/amide H refined with riding coordinates:
 C11(H11), C7(H7), C12(H12), C2(H2), C14(H14), C13(H13), C18(H18), C5(H5),
 C4(H4), C3(H3A), C22(H22), C19(H19), C20(H20), C21(H21)
2.d Idealised tetrahedral OH refined as rotating group:
 O3(H3)
;
_olex2_date_sample_data_collection 2017-11-11
_olex2_submission_special_instructions 'No special instructions were received'
_oxdiff_exptl_absorpt_empirical_details
;
Empirical correction (ABSPACK) includes:
- Absorption correction using spherical harmonics
- Frame scaling
- Detector area scaling
;
_oxdiff_exptl_absorpt_empirical_full_max 1.649
_oxdiff_exptl_absorpt_empirical_full_min 0.684

loop_
_space_group_symop_operation_xyz
'x, y, z'
'-x, y, -z+1/2'
'x+1/2, y+1/2, z'
'-x+1/2, y+1/2, -z+1/2'
'-x, -y, -z'
'x, -y, z-1/2'
'-x+1/2, -y+1/2, -z'
'x+1/2, -y+1/2, z-1/2'

loop_
_atom_site_label
_atom_site_type_symbol
_atom_site_fract_x
_atom_site_fract_y
_atom_site_fract_z
_atom_site_U_iso_or_equiv
_atom_site_adp_type
_atom_site_occupancy
_atom_site_site_symmetry_order
_atom_site_calc_flag
_atom_site_refinement_flags_posn
O1 O 0.62077(4) 0.70365(17) 0.56370(6) 0.0211(3) Uani 1 1 d .
O4 O 0.68029(4) 0.53096(17) 0.71224(6) 0.0211(3) Uani 1 1 d .
O3 O 0.70169(4) 0.13591(17) 0.67322(7) 0.0220(3) Uani 1 1 d .
H3 H 0.708695 0.052301 0.702759 0.033 Uiso 1 1 calc GR
O1W O 0.71732(4) -0.13051(17) 0.77129(7) 0.0244(3) Uani 1 1 d .
H1WA H 0.702772 -0.232897 0.758187 0.037 Uiso 1 1 d G
H1WB H 0.746826 -0.161449 0.786937 0.037 Uiso 1 1 d G
O2 O 0.70761(5) 0.36336(18) 0.47882(7) 0.0252(3) Uani 1 1 d .
N1 N 0.59714(5) 0.5066(2) 0.69369(7) 0.0181(3) Uani 1 1 d .
C8 C 0.65722(6) 0.4082(2) 0.56036(9) 0.0177(4) Uani 1 1 d .
C1 C 0.66963(6) 0.6635(2) 0.48110(9) 0.0188(4) Uani 1 1 d .
C15 C 0.55913(6) 0.4272(2) 0.64132(9) 0.0187(4) Uani 1 1 d .
C16 C 0.64144(6) 0.4699(2) 0.67933(9) 0.0177(4) Uani 1 1 d .
C00B C 0.64671(6) 0.6015(2) 0.53751(9) 0.0174(4) Uani 1 1 d .
C9 C 0.63344(6) 0.3325(2) 0.61656(9) 0.0175(4) Uani 1 1 d .
C10 C 0.57842(6) 0.3257(2) 0.59356(9) 0.0183(4) Uani 1 1 d .
C6 C 0.69890(6) 0.5428(2) 0.45389(9) 0.0210(4) Uani 1 1 d .
C17 C 0.58959(6) 0.6445(2) 0.74324(9) 0.0193(4) Uani 1 1 d .
C11 C 0.54796(6) 0.2338(2) 0.53801(9) 0.0214(4) Uani 1 1 d .
H11 H 0.560510 0.164037 0.506060 0.026 Uiso 1 1 calc R
C00H C 0.65091(6) 0.1379(2) 0.64511(10) 0.0202(4) Uani 1 1 d .
H00A H 0.634644 0.102536 0.681846 0.024 Uiso 1 1 calc R
H00B H 0.642472 0.047104 0.607080 0.024 Uiso 1 1 calc R
C7 C 0.68689(6) 0.3054(3) 0.53106(9) 0.0218(4) Uani 1 1 d .
H7 H 0.693758 0.184559 0.548071 0.026 Uiso 1 1 calc R
C12 C 0.49795(7) 0.2474(3) 0.53058(10) 0.0245(4) Uani 1 1 d .
H12 H 0.476925 0.187827 0.492944 0.029 Uiso 1 1 calc R
C2 C 0.66288(6) 0.8444(3) 0.45270(10) 0.0229(4) Uani 1 1 d .
H2 H 0.643065 0.927816 0.469460 0.028 Uiso 1 1 calc R
C14 C 0.50988(6) 0.4406(3) 0.63576(10) 0.0226(4) Uani 1 1 d .
H14 H 0.497479 0.507874 0.668502 0.027 Uiso 1 1 calc R
C13 C 0.47952(6) 0.3487(3) 0.57879(10) 0.0236(4) Uani 1 1 d .
H13 H 0.446100 0.355839 0.573172 0.028 Uiso 1 1 calc R
C18 C 0.60036(6) 0.6039(3) 0.81465(10) 0.0243(4) Uani 1 1 d .
H18 H 0.613704 0.488848 0.830982 0.029 Uiso 1 1 calc R
C5 C 0.72123(7) 0.5957(3) 0.40035(10) 0.0262(4) Uani 1 1 d .
H5 H 0.740415 0.511707 0.382603 0.031 Uiso 1 1 calc R
C4 C 0.71436(7) 0.7743(3) 0.37428(10) 0.0278(4) Uani 1 1 d .
H4 H 0.729318 0.812134 0.338823 0.033 Uiso 1 1 calc R
C3 C 0.68519(7) 0.9001(3) 0.40035(10) 0.0272(4) Uani 1 1 d .
H3A H 0.680839 1.021010 0.382424 0.033 Uiso 1 1 calc R
C22 C 0.57023(7) 0.8158(3) 0.71824(10) 0.0261(4) Uani 1 1 d .
H22 H 0.563437 0.842334 0.669984 0.031 Uiso 1 1 calc R
C19 C 0.59110(7) 0.7363(3) 0.86194(10) 0.0307(5) Uani 1 1 d .
H19 H 0.598416 0.710570 0.910278 0.037 Uiso 1 1 calc R
C20 C 0.57108(7) 0.9059(3) 0.83737(11) 0.0331(5) Uani 1 1 d .
H20 H 0.564264 0.993120 0.869169 0.040 Uiso 1 1 calc R
C21 C 0.56104(7) 0.9475(3) 0.76582(12) 0.0324(5) Uani 1 1 d .
H21 H 0.548174 1.063327 0.749666 0.039 Uiso 1 1 calc R

loop_
_atom_site_aniso_label
_atom_site_aniso_U_11
_atom_site_aniso_U_22
_atom_site_aniso_U_33
_atom_site_aniso_U_23
_atom_site_aniso_U_13
_atom_site_aniso_U_12
O1 0.0220(6) 0.0205(6) 0.0222(7) -0.0026(5) 0.0080(5) 0.0026(5)
O4 0.0160(6) 0.0232(7) 0.0231(7) -0.0035(5) 0.0025(5) -0.0021(5)
O3 0.0204(6) 0.0221(7) 0.0232(7) 0.0030(5) 0.0042(5) 0.0023(5)
O1W 0.0209(6) 0.0211(6) 0.0283(8) -0.0021(6) 0.0001(6) 0.0002(5)
O2 0.0299(7) 0.0261(7) 0.0233(7) 0.0055(5) 0.0135(6) 0.0107(6)
N1 0.0152(7) 0.0223(8) 0.0169(7) -0.0034(6) 0.0040(6) -0.0006(6)
C8 0.0168(8) 0.0195(9) 0.0158(9) -0.0018(7) 0.0022(7) 0.0003(7)
C1 0.0168(8) 0.0217(9) 0.0171(9) -0.0014(7) 0.0024(7) -0.0001(7)
C15 0.0193(9) 0.0193(9) 0.0165(9) 0.0004(7) 0.0024(7) -0.0030(7)
C16 0.0177(8) 0.0184(9) 0.0172(9) 0.0027(7) 0.0045(7) 0.0001(7)
C00B 0.0148(8) 0.0200(9) 0.0159(9) -0.0022(7) 0.0008(7) -0.0002(7)
C9 0.0171(8) 0.0189(8) 0.0163(9) -0.0023(7) 0.0037(7) -0.0006(7)
C10 0.0188(8) 0.0175(8) 0.0185(9) 0.0015(7) 0.0041(7) -0.0012(7)
C6 0.0217(9) 0.0213(9) 0.0190(9) 0.0029(7) 0.0029(7) 0.0050(8)
C17 0.0134(8) 0.0251(9) 0.0197(9) -0.0044(7) 0.0046(7) -0.0030(7)
C11 0.0245(9) 0.0210(9) 0.0184(9) -0.0011(7) 0.0044(7) -0.0024(8)
C00H 0.0196(9) 0.0199(9) 0.0213(9) -0.0006(7) 0.0049(7) -0.0013(7)
C7 0.0257(9) 0.0218(9) 0.0182(9) 0.0042(7) 0.0059(7) 0.0023(8)
C12 0.0242(9) 0.0236(9) 0.0222(10) -0.0004(7) -0.0015(8) -0.0061(8)
C2 0.0223(9) 0.0225(9) 0.0244(10) 0.0005(7) 0.0063(8) 0.0020(8)
C14 0.0204(9) 0.0245(9) 0.0239(10) -0.0002(8) 0.0072(7) 0.0000(8)
C13 0.0172(9) 0.0253(10) 0.0272(10) 0.0033(8) 0.0028(7) -0.0033(8)
C18 0.0204(9) 0.0298(10) 0.0219(10) -0.0031(8) 0.0038(7) -0.0023(8)
C5 0.0235(9) 0.0336(11) 0.0234(10) 0.0039(8) 0.0097(8) 0.0096(8)
C4 0.0264(10) 0.0371(11) 0.0222(10) 0.0078(8) 0.0101(8) 0.0035(9)
C3 0.0290(10) 0.0254(10) 0.0283(11) 0.0064(8) 0.0090(8) 0.0027(8)
C22 0.0257(10) 0.0280(10) 0.0251(10) -0.0017(8) 0.0074(8) -0.0007(8)
C19 0.0282(10) 0.0450(12) 0.0192(10) -0.0106(9) 0.0060(8) -0.0068(9)
C20 0.0254(10) 0.0393(12) 0.0367(12) -0.0201(10) 0.0117(9) -0.0035(9)
C21 0.0263(10) 0.0268(10) 0.0438(13) -0.0076(9) 0.0074(9) 0.0020(9)

loop_
_atom_type_symbol
_atom_type_description
_atom_type_scat_dispersion_real
_atom_type_scat_dispersion_imag
_atom_type_scat_source
C C 0.0033 0.0016 'International Tables Vol C Tables 4.2.6.8 and 6.1.1.4'
H H 0.0000 0.0000 'International Tables Vol C Tables 4.2.6.8 and 6.1.1.4'
N N 0.0061 0.0033 'International Tables Vol C Tables 4.2.6.8 and 6.1.1.4'
O O 0.0106 0.0060 'International Tables Vol C Tables 4.2.6.8 and 6.1.1.4'

loop_
_geom_angle_atom_site_label_1
_geom_angle_atom_site_label_2
_geom_angle_atom_site_label_3
_geom_angle
C00H O3 H3 109.5
H1WA O1W H1WB 104.5
C7 O2 C6 118.49(14)
C15 N1 C17 123.42(13)
C16 N1 C15 110.85(14)
C16 N1 C17 123.89(14)
C00B C8 C9 117.65(14)
C7 C8 C00B 119.59(16)
C7 C8 C9 122.75(16)
C6 C1 C00B 120.42(16)
C6 C1 C2 117.66(16)
C2 C1 C00B 121.91(16)
C10 C15 N1 109.64(14)
C14 C15 N1 127.93(16)
C14 C15 C10 122.43(16)
O4 C16 N1 125.66(16)
O4 C16 C9 126.17(15)
N1 C16 C9 108.13(14)
O1 C00B C8 122.45(15)
O1 C00B C1 122.85(16)
C8 C00B C1 114.70(15)
C8 C9 C16 109.53(14)
C8 C9 C10 113.72(14)
C8 C9 C00H 115.07(14)
C10 C9 C16 101.66(13)
C10 C9 C00H 107.34(14)
C00H C9 C16 108.60(14)
C15 C10 C9 109.07(15)
C11 C10 C15 119.90(16)
C11 C10 C9 130.98(16)
O2 C6 C1 121.50(16)
O2 C6 C5 116.20(16)
C1 C6 C5 122.30(17)
C18 C17 N1 119.87(16)
C18 C17 C22 120.99(17)
C22 C17 N1 119.12(16)
C10 C11 H11 120.6
C10 C11 C12 118.81(17)
C12 C11 H11 120.6
O3 C00H C9 111.12(13)
O3 C00H H00A 109.4
O3 C00H H00B 109.4
C9 C00H H00A 109.4
C9 C00H H00B 109.4
H00A C00H H00B 108.0
O2 C7 H7 117.4
C8 C7 O2 125.26(16)
C8 C7 H7 117.4
C11 C12 H12 119.8
C13 C12 C11 120.36(17)
C13 C12 H12 119.8
C1 C2 H2 119.6
C3 C2 C1 120.88(17)
C3 C2 H2 119.6
C15 C14 H14 121.5
C15 C14 C13 116.98(17)
C13 C14 H14 121.5
C12 C13 C14 121.51(17)
C12 C13 H13 119.2
C14 C13 H13 119.2
C17 C18 H18 120.3
C17 C18 C19 119.31(19)
C19 C18 H18 120.3
C6 C5 H5 120.7
C4 C5 C6 118.61(17)
C4 C5 H5 120.7
C5 C4 H4 119.6
C5 C4 C3 120.80(17)
C3 C4 H4 119.6
C2 C3 C4 119.73(18)
C2 C3 H3A 120.1
C4 C3 H3A 120.1
C17 C22 H22 120.3
C17 C22 C21 119.38(18)
C21 C22 H22 120.3
C18 C19 H19 120.0
C20 C19 C18 120.04(19)
C20 C19 H19 120.0
C19 C20 H20 119.7
C19 C20 C21 120.55(18)
C21 C20 H20 119.7
C22 C21 H21 120.1
C20 C21 C22 119.70(19)
C20 C21 H21 120.1

loop_
_geom_bond_atom_site_label_1
_geom_bond_atom_site_label_2
_geom_bond_distance
O1 C00B 1.230(2)
O4 C16 1.217(2)
O3 H3 0.8200
O3 C00H 1.415(2)
O1W H1WA 0.8500
O1W H1WB 0.8498
O2 C6 1.374(2)
O2 C7 1.352(2)
N1 C15 1.414(2)
N1 C16 1.376(2)
N1 C17 1.429(2)
C8 C00B 1.462(2)
C8 C9 1.512(2)
C8 C7 1.341(2)
C1 C00B 1.468(2)
C1 C6 1.386(2)
C1 C2 1.403(2)
C15 C10 1.388(2)
C15 C14 1.379(2)
C16 C9 1.540(2)
C9 C10 1.520(2)
C9 C00H 1.537(2)
C10 C11 1.379(2)
C6 C5 1.391(2)
C17 C18 1.378(2)
C17 C22 1.384(3)
C11 H11 0.9300
C11 C12 1.395(3)
C00H H00A 0.9700
C00H H00B 0.9700
C7 H7 0.9300
C12 H12 0.9300
C12 C13 1.381(3)
C2 H2 0.9300
C2 C3 1.377(2)
C14 H14 0.9300
C14 C13 1.396(3)
C13 H13 0.9300
C18 H18 0.9300
C18 C19 1.387(3)
C5 H5 0.9300
C5 C4 1.372(3)
C4 H4 0.9300
C4 C3 1.396(3)
C3 H3A 0.9300
C22 H22 0.9300
C22 C21 1.387(3)
C19 H19 0.9300
C19 C20 1.376(3)
C20 H20 0.9300
C20 C21 1.382(3)
C21 H21 0.9300

loop_
_geom_torsion_atom_site_label_1
_geom_torsion_atom_site_label_2
_geom_torsion_atom_site_label_3
_geom_torsion_atom_site_label_4
_geom_torsion
O4 C16 C9 C8 -53.7(2)
O4 C16 C9 C10 -174.28(17)
O4 C16 C9 C00H 72.7(2)
O2 C6 C5 C4 -179.00(17)
N1 C15 C10 C9 1.70(19)
N1 C15 C10 C11 179.34(15)
N1 C15 C14 C13 -179.92(17)
N1 C16 C9 C8 128.59(15)
N1 C16 C9 C10 7.99(17)
N1 C16 C9 C00H -104.99(15)
N1 C17 C18 C19 -177.50(16)
N1 C17 C22 C21 177.48(16)
C8 C9 C10 C15 -123.39(16)
C8 C9 C10 C11 59.3(2)
C8 C9 C00H O3 57.15(19)
C1 C6 C5 C4 0.7(3)
C1 C2 C3 C4 1.0(3)
C15 N1 C16 O4 174.67(16)
C15 N1 C16 C9 -7.59(19)
C15 N1 C17 C18 115.69(19)
C15 N1 C17 C22 -62.6(2)
C15 C10 C11 C12 0.8(3)
C15 C14 C13 C12 0.6(3)
C16 N1 C15 C10 3.8(2)
C16 N1 C15 C14 -176.98(17)
C16 N1 C17 C18 -81.2(2)
C16 N1 C17 C22 100.6(2)
C16 C9 C10 C15 -5.78(18)
C16 C9 C10 C11 176.93(18)
C16 C9 C00H O3 -66.00(17)
C00B C8 C9 C16 -49.85(19)
C00B C8 C9 C10 63.1(2)
C00B C8 C9 C00H -172.51(14)
C00B C8 C7 O2 -2.3(3)
C00B C1 C6 O2 -0.4(3)
C00B C1 C6 C5 179.87(17)
C00B C1 C2 C3 179.27(17)
C9 C8 C00B O1 2.2(2)
C9 C8 C00B C1 -177.95(14)
C9 C8 C7 O2 177.31(16)
C9 C10 C11 C12 177.88(17)
C10 C15 C14 C13 -0.8(3)
C10 C9 C00H O3 -175.17(13)
C10 C11 C12 C13 -1.0(3)
C6 O2 C7 C8 1.4(3)
C6 C1 C00B O1 179.45(16)
C6 C1 C00B C8 -0.4(2)
C6 C1 C2 C3 -0.9(3)
C6 C5 C4 C3 -0.6(3)
C17 N1 C15 C10 168.89(15)
C17 N1 C15 C14 -11.9(3)
C17 N1 C16 O4 9.7(3)
C17 N1 C16 C9 -172.56(15)
C17 C18 C19 C20 0.4(3)
C17 C22 C21 C20 -0.3(3)
C11 C12 C13 C14 0.3(3)
C00H C9 C10 C15 108.15(16)
C00H C9 C10 C11 -69.1(2)
C7 O2 C6 C1 0.0(2)
C7 O2 C6 C5 179.74(16)
C7 C8 C00B O1 -178.16(16)
C7 C8 C00B C1 1.7(2)
C7 C8 C9 C16 130.48(17)
C7 C8 C9 C10 -116.56(18)
C7 C8 C9 C00H 7.8(2)
C2 C1 C00B O1 -0.7(3)
C2 C1 C00B C8 179.39(16)
C2 C1 C6 O2 179.75(16)
C2 C1 C6 C5 0.0(3)
C14 C15 C10 C9 -177.54(16)
C14 C15 C10 C11 0.1(3)
C18 C17 C22 C21 -0.7(3)
C18 C19 C20 C21 -1.4(3)
C5 C4 C3 C2 -0.2(3)
C22 C17 C18 C19 0.7(3)
C19 C20 C21 C22 1.4(3)
